data_1557271
loop_
_publ_author_name
'Zhou, Bin'
'Shetye, Gauri'
'Yu, Yang'
'Santarsiero, Bernard D.'
'Klein, Larry L.'
'Abad-Zapatero, Cele'
'Wolf, Nina M.'
'Cheng, Jinhua'
'Jin, Yingyu'
'Lee, Hanki'
'Suh, Joo-Won'
'Lee, Hyun'
'Bisson, Jonathan'
'McAlpine, James B.'
'Chen, Shao-Nong'
'Cho, Sang-Hyun'
'Franzblau, Scott G.'
'Pauli, Guido F.'

_publ_section_title
;
 Antimycobacterial Rufomycin Analogues from <i>Streptomyces atratus</i>
 Strain MJM3502.
;
_journal_name_full 'Journal of natural products'
_journal_paper_doi 10.1021/acs.jnatprod.9b01095
_journal_year 2020
_chemical_formula_moiety '2(C54 H77 N9 O9), 3(O)'
_chemical_formula_sum 'C108 H154 N18 O27'
_chemical_formula_weight 2136.49
_space_group_crystal_system monoclinic
_space_group_IT_number 4
_space_group_name_Hall 'P 2yb'
_space_group_name_H-M_alt 'P 1 21 1'
_atom_sites_solution_hydrogens geom
_audit_creation_method SHELXL-2014/7
_cell_angle_alpha 90
_cell_angle_beta 109.574(2)
_cell_angle_gamma 90
_cell_formula_units_Z 2
_cell_length_a 13.9590(10)
_cell_length_b 25.347(2)
_cell_length_c 18.606(2)
_cell_measurement_reflns_used 45971
_cell_measurement_temperature 100(2)
_cell_measurement_theta_max 27.169
_cell_measurement_theta_min 1.369
_cell_volume 6202.7(9)
_computing_cell_refinement 'XDS (Kabsch)'
_computing_data_collection LS-CAT
_computing_data_reduction 'XDS (Kabsch)'
_computing_structure_refinement 'SHELXL-2014/7 (Sheldrick, 2014)'
_computing_structure_solution SHELXS
_diffrn_ambient_temperature 100(2)
_diffrn_measured_fraction_theta_full 0.968
_diffrn_measured_fraction_theta_max 0.914
_diffrn_measurement_device_type 'Eiger 9M'
_diffrn_measurement_method 'omega scans'
_diffrn_radiation_type synchrotron
_diffrn_radiation_wavelength 0.68877
_diffrn_reflns_av_R_equivalents 0.0274
_diffrn_reflns_av_unetI/netI 0.0415
_diffrn_reflns_Laue_measured_fraction_full 0.968
_diffrn_reflns_Laue_measured_fraction_max 0.914
_diffrn_reflns_limit_h_max 17
_diffrn_reflns_limit_h_min -18
_diffrn_reflns_limit_k_max 33
_diffrn_reflns_limit_k_min -33
_diffrn_reflns_limit_l_max 22
_diffrn_reflns_limit_l_min -22
_diffrn_reflns_number 45971
_diffrn_reflns_point_group_measured_fraction_full 0.934
_diffrn_reflns_point_group_measured_fraction_max 0.874
_diffrn_reflns_theta_full 24.410
_diffrn_reflns_theta_max 27.169
_diffrn_reflns_theta_min 1.369
_diffrn_source 'APS 21-ID-D'
_exptl_absorpt_coefficient_mu 0.083
_exptl_absorpt_correction_T_max 0.99
_exptl_absorpt_correction_T_min 0.98
_exptl_absorpt_correction_type empirical
_exptl_crystal_colour colorless
_exptl_crystal_density_diffrn 1.144
_exptl_crystal_description block
_exptl_crystal_F_000 2288
_exptl_crystal_size_max 0.20
_exptl_crystal_size_mid 0.20
_exptl_crystal_size_min 0.50
_refine_diff_density_max 0.727
_refine_diff_density_min -0.520
_refine_diff_density_rms 0.150
_refine_ls_abs_structure_details
;
 Flack x determined using 9092 quotients [(I+)-(I-)]/[(I+)+(I-)]
 (Parsons, Flack and Wagner, Acta Cryst. B69 (2013) 249-259).
 Bijvoet analysis using PLATON.
;
_refine_ls_abs_structure_Flack 0.3(3)
_refine_ls_extinction_coef 0.111(9)
_refine_ls_extinction_expression Fc^*^=kFc[1+0.001xFc^2^\l^3^/sin(2\q)]^-1/4^
_refine_ls_extinction_method 'SHELXL-2014/7 (Sheldrick 2014'
_refine_ls_goodness_of_fit_ref 1.634
_refine_ls_hydrogen_treatment constr
_refine_ls_matrix_type full
_refine_ls_number_parameters 1425
_refine_ls_number_reflns 26475
_refine_ls_number_restraints 95
_refine_ls_restrained_S_all 1.642
_refine_ls_R_factor_all 0.1246
_refine_ls_R_factor_gt 0.1163
_refine_ls_shift/su_max 1.785
_refine_ls_shift/su_mean 0.011
_refine_ls_structure_factor_coef Fsqd
_refine_ls_weighting_details 'w=1/[\s^2^(Fo^2^)+(0.2000P)^2^] where P=(Fo^2^+2Fc^2^)/3'
_refine_ls_weighting_scheme calc
_refine_ls_wR_factor_gt 0.3449
_refine_ls_wR_factor_ref 0.3632
_reflns_Friedel_coverage 0.872
_reflns_Friedel_fraction_full 0.897
_reflns_Friedel_fraction_max 0.833
_reflns_number_gt 22795
_reflns_number_total 26475
_reflns_threshold_expression 'I > 2\s(I)'
_cod_data_source_file np9b01095_si_001.cif
_cod_data_source_block h41d-20190702
_cod_original_sg_symbol_H-M 'P 21'
_cod_database_code 1557271
_shelx_shelxl_version_number 2014/7
_shelx_space_group_comment
;
The symmetry employed for this shelxl refinement is uniquely defined
by the following loop, which should always be used as a source of
symmetry information in preference to the above space-group names.
They are only intended as comments.
;

loop_
_space_group_symop_operation_xyz
'x, y, z'
'-x, y+1/2, -z'

loop_
_atom_site_label
_atom_site_type_symbol
_atom_site_fract_x
_atom_site_fract_y
_atom_site_fract_z
_atom_site_U_iso_or_equiv
_atom_site_adp_type
_atom_site_occupancy
_atom_site_site_symmetry_order
_atom_site_calc_flag
_atom_site_refinement_flags_posn
_atom_site_refinement_flags_adp
_atom_site_refinement_flags_occupancy
_atom_site_disorder_assembly
_atom_site_disorder_group
N11 N 0.7317(5) -0.3225(2) 0.1005(3) 0.0565(12) Uani 1 1 d . . . . .
C11M C 0.6858(7) -0.3633(3) 0.0440(4) 0.0669(18) Uani 1 1 d . . . . .
H11A H 0.6126 -0.3649 0.0349 0.100 Uiso 1 1 calc R U . . .
H11B H 0.7167 -0.3975 0.0630 0.100 Uiso 1 1 calc R U . . .
H11C H 0.6975 -0.3549 -0.0038 0.100 Uiso 1 1 calc R U . . .
C11 C 0.7404(5) -0.3323(2) 0.1732(4) 0.0486(11) Uani 1 1 d . . . . .
O11 O 0.7043(4) -0.37314(19) 0.1910(3) 0.0583(10) Uani 1 1 d . . . . .
C11A C 0.7939(5) -0.2943(3) 0.2374(3) 0.0502(12) Uani 1 1 d . . . . .
H11D H 0.8246 -0.2644 0.2174 0.060 Uiso 1 1 calc R U . . .
C11B C 0.8781(6) -0.3251(3) 0.2998(4) 0.0580(14) Uani 1 1 d . . . . .
H11E H 0.9146 -0.3006 0.3415 0.070 Uiso 1 1 calc R U . . .
H11F H 0.8462 -0.3528 0.3217 0.070 Uiso 1 1 calc R U . . .
C11C C 0.9514(6) -0.3496(4) 0.2682(4) 0.0666(17) Uani 1 1 d . . . . .
C11D C 0.9391(7) -0.3993(4) 0.2320(5) 0.0692(18) Uani 1 1 d . . . . .
H11G H 0.8844 -0.4227 0.2279 0.083 Uiso 1 1 calc R U . . .
N11E N 1.0164(6) -0.4096(5) 0.2032(5) 0.086(2) Uani 1 1 d . . . . .
C11F C 1.0777(8) -0.3667(6) 0.2178(6) 0.089(3) Uani 1 1 d . . . . .
C11G C 1.0417(6) -0.3276(6) 0.2594(5) 0.090(3) Uani 1 1 d . . . . .
C11H C 1.0885(8) -0.2792(8) 0.2816(8) 0.114(5) Uani 1 1 d . . . . .
H11H H 1.0628 -0.2529 0.3067 0.137 Uiso 1 1 calc R U . . .
C11I C 1.1791(10) -0.2729(10) 0.2631(11) 0.135(6) Uani 1 1 d . . . . .
H11I H 1.2201 -0.2426 0.2818 0.162 Uiso 1 1 calc R U . . .
C11J C 1.2106(12) -0.3093(10) 0.2182(11) 0.130(6) Uani 1 1 d . . . . .
H11J H 1.2651 -0.2998 0.2009 0.156 Uiso 1 1 calc R U . . .
C11K C 1.1663(8) -0.3572(7) 0.1985(9) 0.111(5) Uani 1 1 d . . . . .
H11K H 1.1931 -0.3829 0.1733 0.133 Uiso 1 1 calc R U . . .
C11L C 1.0175(9) -0.4562(5) 0.1519(7) 0.098(3) Uani 1 1 d D . . . .
C11N C 0.9423(13) -0.4968(6) 0.1576(11) 0.118(5) Uani 1 1 d D . . . .
H11L H 0.8741 -0.4812 0.1417 0.177 Uiso 1 1 calc R U . . .
H11M H 0.9608 -0.5091 0.2105 0.177 Uiso 1 1 calc R U . . .
H11N H 0.9428 -0.5267 0.1243 0.177 Uiso 1 1 calc R U . . .
C11O C 0.997(2) -0.4322(9) 0.0721(11) 0.163(9) Uani 1 1 d D . . . .
H11O H 0.9331 -0.4124 0.0572 0.245 Uiso 1 1 calc R U . . .
H11P H 0.9921 -0.4606 0.0352 0.245 Uiso 1 1 calc R U . . .
H11Q H 1.0529 -0.4085 0.0732 0.245 Uiso 1 1 calc R U . . .
C11P C 1.1238(12) -0.4781(8) 0.1734(11) 0.130(6) Uani 1 1 d D . . . .
H11R H 1.1643 -0.4814 0.2288 0.156 Uiso 1 1 calc R U . . .
C11Q C 1.143(2) -0.5179(9) 0.1182(17) 0.174(9) Uani 1 1 d D U . . .
H11S H 1.1949 -0.5456 0.1398 0.209 Uiso 1 1 calc R U . . .
H11T H 1.0847 -0.5290 0.0737 0.209 Uiso 1 1 calc R U . . .
O11R O 1.1784(14) -0.4639(9) 0.1200(12) 0.188(7) Uani 1 1 d D U . . .
N12 N 0.7186(4) -0.27461(19) 0.2685(3) 0.0488(10) Uani 1 1 d . . . . .
H12A H 0.7189 -0.2856 0.3134 0.059 Uiso 1 1 calc R U . . .
C12 C 0.6486(5) -0.2398(2) 0.2294(3) 0.0474(11) Uani 1 1 d . . . . .
O12 O 0.6542(4) -0.21614(18) 0.1728(2) 0.0516(9) Uani 1 1 d . . . . .
C12A C 0.5573(5) -0.2323(2) 0.2552(3) 0.0461(11) Uani 1 1 d D . . . .
H12B H 0.5819 -0.2284 0.3120 0.055 Uiso 1 1 calc R U . . .
C12B C 0.4863(5) -0.2805(3) 0.2334(4) 0.0542(13) Uani 1 1 d D . . . .
H12C H 0.5250 -0.3121 0.2585 0.065 Uiso 1 1 calc R U . . .
H12D H 0.4302 -0.2754 0.2541 0.065 Uiso 1 1 calc R U . . .
C12C C 0.4420(6) -0.2911(3) 0.1512(4) 0.0569(14) Uani 1 1 d D . . . .
H12E H 0.4071 -0.2629 0.1195 0.068 Uiso 1 1 calc R U . . .
C12D C 0.4467(7) -0.3369(4) 0.1175(5) 0.075(2) Uani 1 1 d D . . . .
H12F H 0.4853 -0.3647 0.1478 0.090 Uiso 1 1 calc R U . . .
C12E C 0.3933(10) -0.3468(5) 0.0327(6) 0.094(3) Uani 1 1 d D . . . .
H12G H 0.4320 -0.3727 0.0145 0.141 Uiso 1 1 calc R U . . .
H12H H 0.3888 -0.3137 0.0045 0.141 Uiso 1 1 calc R U . . .
H12I H 0.3247 -0.3604 0.0244 0.141 Uiso 1 1 calc R U . . .
N13 N 0.5078(4) -0.1840(2) 0.2216(3) 0.0510(11) Uani 1 1 d . . . . .
H13A H 0.5277 -0.1681 0.1869 0.061 Uiso 1 1 calc R U . . .
C13 C 0.4327(5) -0.1626(2) 0.2413(3) 0.0481(11) Uani 1 1 d . . . . .
O13 O 0.4008(4) -0.18142(19) 0.2895(2) 0.0542(10) Uani 1 1 d . . . . .
C13A C 0.3801(5) -0.1133(2) 0.1987(4) 0.0550(13) Uani 1 1 d D . . . .
H13B H 0.3620 -0.0901 0.2356 0.066 Uiso 1 1 calc R U . . .
C13B C 0.2828(6) -0.1288(3) 0.1362(4) 0.0620(15) Uani 1 1 d D . . . .
H13C H 0.2465 -0.1553 0.1565 0.074 Uiso 1 1 calc R U . . .
H13D H 0.3002 -0.1455 0.0940 0.074 Uiso 1 1 calc R U . . .
C13C C 0.2114(7) -0.0816(4) 0.1042(5) 0.081(2) Uani 1 1 d D . . . .
H13E H 0.2517 -0.0508 0.0968 0.097 Uiso 1 1 calc R U . . .
C13D C 0.1303(8) -0.0969(6) 0.0273(6) 0.096(3) Uani 1 1 d D . . . .
H13F H 0.1063 -0.1328 0.0307 0.144 Uiso 1 1 calc R U . . .
H13G H 0.1604 -0.0952 -0.0133 0.144 Uiso 1 1 calc R U . . .
H13H H 0.0730 -0.0723 0.0159 0.144 Uiso 1 1 calc R U . . .
C13E C 0.1550(12) -0.0667(9) 0.1598(10) 0.133(6) Uani 1 1 d D . . . .
H13I H 0.1262 -0.0985 0.1744 0.200 Uiso 1 1 calc R U . . .
H13J H 0.1002 -0.0418 0.1349 0.200 Uiso 1 1 calc R U . . .
H13K H 0.2028 -0.0502 0.2054 0.200 Uiso 1 1 calc R U . . .
N14 N 0.4437(5) -0.0826(2) 0.1645(3) 0.0544(12) Uani 1 1 d . . . . .
H14A H 0.4421 -0.0902 0.1180 0.065 Uiso 1 1 calc R U . . .
C14 C 0.5044(6) -0.0430(2) 0.2032(3) 0.0531(13) Uani 1 1 d . . . . .
O14 O 0.5190(4) -0.03302(18) 0.2712(3) 0.0576(11) Uani 1 1 d . . . . .
C14A C 0.5587(6) -0.0101(2) 0.1572(3) 0.0514(13) Uani 1 1 d D . . . .
H14B H 0.6245 -0.0278 0.1618 0.062 Uiso 1 1 calc R U . . .
C14B C 0.5820(6) 0.0453(2) 0.1918(4) 0.0552(13) Uani 1 1 d D . . . .
H14C H 0.6248 0.0422 0.2461 0.066 Uiso 1 1 calc R U . . .
H14D H 0.5175 0.0627 0.1895 0.066 Uiso 1 1 calc R U . . .
C14C C 0.6371(6) 0.0798(3) 0.1501(3) 0.0554(14) Uani 1 1 d D . . . .
H14E H 0.6067 0.0728 0.0941 0.066 Uiso 1 1 calc R U . . .
C14D C 0.7495(7) 0.0684(3) 0.1744(5) 0.0700(18) Uani 1 1 d D . . . .
H14F H 0.7842 0.0857 0.2233 0.105 Uiso 1 1 calc R U . . .
H14G H 0.7767 0.0819 0.1357 0.105 Uiso 1 1 calc R U . . .
H14H H 0.7606 0.0302 0.1798 0.105 Uiso 1 1 calc R U . . .
C14E C 0.6213(6) 0.1380(2) 0.1641(4) 0.0575(14) Uani 1 1 d D . . . .
H14I H 0.6446 0.1449 0.2197 0.069 Uiso 1 1 calc R U . . .
H14J H 0.6624 0.1600 0.1415 0.069 Uiso 1 1 calc R U . . .
O14F O 0.5171(5) 0.1517(2) 0.1314(4) 0.0683(13) Uani 1 1 d . . . . .
H14K H 0.4847 0.1396 0.1585 0.103 Uiso 1 1 calc R U . . .
N15 N 0.4959(6) -0.0086(2) 0.0762(3) 0.0625(15) Uani 1 1 d . . . . .
C15M C 0.4054(8) 0.0218(3) 0.0576(6) 0.085(3) Uani 1 1 d . . . . .
H15A H 0.3574 0.0099 0.0086 0.128 Uiso 1 1 calc R U . . .
H15B H 0.4216 0.0591 0.0537 0.128 Uiso 1 1 calc R U . . .
H15C H 0.3747 0.0175 0.0975 0.128 Uiso 1 1 calc R U . . .
C15 C 0.5254(8) -0.0301(3) 0.0190(4) 0.072(2) Uani 1 1 d . . . . .
O15 O 0.4751(8) -0.0242(3) -0.0489(3) 0.097(3) Uani 1 1 d . . . . .
C15A C 0.6223(8) -0.0632(4) 0.0372(5) 0.074(2) Uani 1 1 d D . . . .
H15D H 0.6457 -0.0736 0.0922 0.089 Uiso 1 1 calc R U . . .
C15B C 0.7079(11) -0.0329(5) 0.0201(8) 0.104(4) Uani 1 1 d D U . . .
H15E H 0.6781 -0.0083 -0.0223 0.155 Uiso 1 1 calc R U . . .
H15F H 0.7522 -0.0579 0.0061 0.155 Uiso 1 1 calc R U . . .
H15G H 0.7477 -0.0130 0.0655 0.155 Uiso 1 1 calc R U . . .
N16 N 0.5987(7) -0.1093(3) -0.0089(4) 0.077(2) Uani 1 1 d . . . . .
H16A H 0.6264 -0.1139 -0.0446 0.092 Uiso 1 1 calc R U . . .
C16 C 0.5363(6) -0.1453(3) 0.0008(3) 0.0566(14) Uani 1 1 d . . . . .
O16 O 0.4896(4) -0.1407(2) 0.0470(3) 0.0580(11) Uani 1 1 d . . . . .
C16A C 0.5339(6) -0.1980(3) -0.0412(4) 0.0581(15) Uani 1 1 d D . . . .
H16B H 0.5583 -0.1920 -0.0853 0.070 Uiso 1 1 calc R U . . .
C16B C 0.4274(6) -0.2209(3) -0.0704(4) 0.0581(15) Uani 1 1 d D . . . .
H16C H 0.4303 -0.2568 -0.0905 0.070 Uiso 1 1 calc R U . . .
H16D H 0.4010 -0.2240 -0.0274 0.070 Uiso 1 1 calc R U . . .
C16C C 0.3553(6) -0.1875(3) -0.1324(4) 0.0564(14) Uani 1 1 d . . . . .
C16D C 0.3427(5) -0.1953(2) -0.2081(4) 0.0529(13) Uani 1 1 d . . . . .
H16E H 0.3805 -0.2222 -0.2223 0.063 Uiso 1 1 calc R U . . .
C16E C 0.2742(5) -0.1638(3) -0.2653(4) 0.0579(14) Uani 1 1 d . . . . .
C16F C 0.2160(6) -0.1251(3) -0.2471(5) 0.0637(16) Uani 1 1 d . . . . .
C16G C 0.2336(7) -0.1153(4) -0.1710(6) 0.077(2) Uani 1 1 d . . . . .
H16F H 0.1999 -0.0866 -0.1568 0.092 Uiso 1 1 calc R U . . .
C16H C 0.2988(7) -0.1462(3) -0.1153(5) 0.072(2) Uani 1 1 d . . . . .
H16G H 0.3062 -0.1395 -0.0635 0.086 Uiso 1 1 calc R U . . .
N16I N 0.2646(5) -0.1754(3) -0.3431(4) 0.0651(15) Uani 1 1 d . . . . .
O16J O 0.1989(5) -0.1500(3) -0.3949(3) 0.0751(16) Uani 1 1 d . . . . .
O16K O 0.3181(6) -0.2088(3) -0.3576(3) 0.0778(16) Uani 1 1 d . . . . .
O16L O 0.1477(5) -0.0944(3) -0.2990(4) 0.0741(15) Uani 1 1 d . . . . .
H16H H 0.1563 -0.0972 -0.3415 0.111 Uiso 1 1 calc R U . . .
N17 N 0.6063(5) -0.2322(3) 0.0145(3) 0.0628(14) Uani 1 1 d . . . . .
H17A H 0.5967 -0.2390 0.0579 0.075 Uiso 1 1 calc R U . . .
C17 C 0.6865(6) -0.2532(3) 0.0013(4) 0.0582(15) Uani 1 1 d . . . . .
O17 O 0.6954(6) -0.2557(3) -0.0628(3) 0.085(2) Uani 1 1 d . . . . .
C17A C 0.7694(6) -0.2754(3) 0.0722(4) 0.0583(14) Uani 1 1 d D . . . .
H17B H 0.7828 -0.2480 0.1130 0.070 Uiso 1 1 calc R U . . .
C17B C 0.8693(7) -0.2851(4) 0.0584(5) 0.075(2) Uani 1 1 d D . . . .
H17C H 0.9163 -0.3031 0.1038 0.090 Uiso 1 1 calc R U . . .
H17D H 0.8564 -0.3095 0.0147 0.090 Uiso 1 1 calc R U . . .
C17C C 0.9219(10) -0.2372(5) 0.0428(7) 0.098(3) Uani 1 1 d D . . . .
H17E H 0.8751 -0.2207 -0.0049 0.117 Uiso 1 1 calc R U . . .
C17D C 0.9430(16) -0.1950(7) 0.1075(13) 0.140(7) Uani 1 1 d D . . . .
H17F H 0.9720 -0.1633 0.0927 0.210 Uiso 1 1 calc R U . . .
H17G H 0.9912 -0.2093 0.1548 0.210 Uiso 1 1 calc R U . . .
H17H H 0.8792 -0.1859 0.1157 0.210 Uiso 1 1 calc R U . . .
C17E C 1.0180(13) -0.2526(9) 0.0271(13) 0.140(7) Uani 1 1 d D . . . .
H17I H 1.0681 -0.2663 0.0740 0.210 Uiso 1 1 calc R U . . .
H17J H 1.0460 -0.2216 0.0097 0.210 Uiso 1 1 calc R U . . .
H17K H 1.0021 -0.2799 -0.0124 0.210 Uiso 1 1 calc R U . . .
N21 N 0.3164(5) 0.0191(2) 0.5046(3) 0.0531(11) Uani 1 1 d . . . . .
C21M C 0.3598(7) 0.0561(3) 0.4655(4) 0.0638(16) Uani 1 1 d . . . . .
H21A H 0.4208 0.0407 0.4589 0.096 Uiso 1 1 calc R U . . .
H21B H 0.3782 0.0886 0.4955 0.096 Uiso 1 1 calc R U . . .
H21C H 0.3100 0.0642 0.4153 0.096 Uiso 1 1 calc R U . . .
C21 C 0.3213(5) 0.0315(2) 0.5766(4) 0.0511(12) Uani 1 1 d . . . . .
O21 O 0.3683(4) 0.07148(19) 0.6080(3) 0.0569(10) Uani 1 1 d . . . . .
C21A C 0.2665(5) -0.0008(2) 0.6210(3) 0.0504(12) Uani 1 1 d . . . . .
H21D H 0.2285 -0.0306 0.5888 0.060 Uiso 1 1 calc R U . . .
C21B C 0.1922(5) 0.0355(3) 0.6426(4) 0.0525(12) Uani 1 1 d . . . . .
H21E H 0.1594 0.0157 0.6739 0.063 Uiso 1 1 calc R U . . .
H21F H 0.2297 0.0655 0.6732 0.063 Uiso 1 1 calc R U . . .
C21C C 0.1117(5) 0.0559(2) 0.5712(3) 0.0506(12) Uani 1 1 d . . . . .
C21D C 0.1177(5) 0.0991(3) 0.5302(4) 0.0529(13) Uani 1 1 d . . . . .
H21G H 0.1721 0.1238 0.5446 0.063 Uiso 1 1 calc R U . . .
N21E N 0.0328(4) 0.1025(2) 0.4637(3) 0.0518(11) Uani 1 1 d . . . . .
C21F C -0.0289(5) 0.0597(2) 0.4633(4) 0.0491(12) Uani 1 1 d . . . . .
C21G C 0.0182(5) 0.0297(2) 0.5306(4) 0.0524(13) Uani 1 1 d . . . . .
C21H C -0.0294(6) -0.0165(3) 0.5454(4) 0.0600(15) Uani 1 1 d . . . . .
H21H H 0.0005 -0.0365 0.5906 0.072 Uiso 1 1 calc R U . . .
C21I C -0.1210(5) -0.0314(3) 0.4919(5) 0.0636(17) Uani 1 1 d . . . . .
H21I H -0.1541 -0.0624 0.5003 0.076 Uiso 1 1 calc R U . . .
C21J C -0.1657(6) -0.0019(3) 0.4257(5) 0.0630(16) Uani 1 1 d . . . . .
H21J H -0.2281 -0.0136 0.3899 0.076 Uiso 1 1 calc R U . . .
C21K C -0.1220(5) 0.0437(2) 0.4106(4) 0.0539(13) Uani 1 1 d . . . . .
H21K H -0.1542 0.0637 0.3658 0.065 Uiso 1 1 calc R U . . .
C21L C 0.0173(5) 0.1419(2) 0.4026(4) 0.0528(12) Uani 1 1 d D . . . .
C21N C 0.0994(6) 0.1846(3) 0.4295(4) 0.0630(16) Uani 1 1 d D . . . .
H21L H 0.1659 0.1693 0.4346 0.094 Uiso 1 1 calc R U . . .
H21M H 0.1005 0.1985 0.4789 0.094 Uiso 1 1 calc R U . . .
H21N H 0.0844 0.2133 0.3920 0.094 Uiso 1 1 calc R U . . .
C21O C 0.0252(6) 0.1149(3) 0.3310(4) 0.0628(15) Uani 1 1 d D . . . .
H21O H -0.0338 0.0920 0.3089 0.094 Uiso 1 1 calc R U . . .
H21P H 0.0876 0.0938 0.3448 0.094 Uiso 1 1 calc R U . . .
H21Q H 0.0270 0.1418 0.2936 0.094 Uiso 1 1 calc R U . . .
C21P C -0.0836(5) 0.1694(3) 0.3888(4) 0.0597(15) Uani 1 1 d D . . . .
H21R H -0.0960 0.1816 0.4360 0.072 Uiso 1 1 calc R U . . .
C21Q C -0.1328(7) 0.2016(3) 0.3203(6) 0.078(2) Uani 1 1 d D . . . .
H21S H -0.1718 0.2330 0.3259 0.094 Uiso 1 1 calc R U . . .
H21T H -0.0977 0.2051 0.2823 0.094 Uiso 1 1 calc R U . . .
O21R O -0.1714(4) 0.1506(2) 0.3301(3) 0.0651(12) Uani 1 1 d D . . . .
N22 N 0.3412(4) -0.0212(2) 0.6900(3) 0.0503(10) Uani 1 1 d . . . . .
H22A H 0.3436 -0.0090 0.7348 0.060 Uiso 1 1 calc R U . . .
C22 C 0.4064(5) -0.0586(2) 0.6854(4) 0.0509(12) Uani 1 1 d . . . . .
O22 O 0.3993(4) -0.08379(18) 0.6282(3) 0.0530(9) Uani 1 1 d . . . . .
C22A C 0.4957(5) -0.0690(2) 0.7588(4) 0.0507(12) Uani 1 1 d D . . . .
H22B H 0.4693 -0.0738 0.8022 0.061 Uiso 1 1 calc R U . . .
C22B C 0.5681(7) -0.0214(3) 0.7751(4) 0.0641(18) Uani 1 1 d D . . . .
H22C H 0.5301 0.0106 0.7801 0.077 Uiso 1 1 calc R U . . .
H22D H 0.6230 -0.0271 0.8245 0.077 Uiso 1 1 calc R U . . .
C22C C 0.6151(6) -0.0120(3) 0.7144(5) 0.0688(18) Uani 1 1 d D . . . .
H22E H 0.6533 -0.0397 0.7027 0.083 Uiso 1 1 calc R U . . .
C22D C 0.6055(8) 0.0346(3) 0.6749(6) 0.083(3) Uani 1 1 d D . . . .
H22F H 0.5646 0.0618 0.6845 0.100 Uiso 1 1 calc R U . . .
C22E C 0.6566(11) 0.0441(6) 0.6179(8) 0.102(4) Uani 1 1 d D . . . .
H22G H 0.7167 0.0213 0.6292 0.153 Uiso 1 1 calc R U . . .
H22H H 0.6776 0.0811 0.6202 0.153 Uiso 1 1 calc R U . . .
H22I H 0.6095 0.0361 0.5668 0.153 Uiso 1 1 calc R U . . .
N23 N 0.5435(4) -0.1177(2) 0.7467(3) 0.0523(11) Uani 1 1 d . . . . .
H23A H 0.5182 -0.1340 0.7027 0.063 Uiso 1 1 calc R U . . .
C23 C 0.6246(5) -0.1385(2) 0.8001(3) 0.0503(12) Uani 1 1 d . . . . .
O23 O 0.6642(4) -0.12042(18) 0.8652(3) 0.0551(10) Uani 1 1 d . . . . .
C23A C 0.6746(5) -0.1859(3) 0.7753(4) 0.0558(14) Uani 1 1 d D . . . .
H23B H 0.6998 -0.2106 0.8196 0.067 Uiso 1 1 calc R U . . .
C23B C 0.7669(7) -0.1641(3) 0.7578(5) 0.0707(18) Uani 1 1 d D . . . .
H23C H 0.7418 -0.1405 0.7130 0.085 Uiso 1 1 calc R U . . .
H23D H 0.8072 -0.1423 0.8016 0.085 Uiso 1 1 calc R U . . .
C23C C 0.8367(9) -0.2042(5) 0.7419(7) 0.097(3) Uani 1 1 d D . . . .
H23E H 0.7947 -0.2236 0.6952 0.116 Uiso 1 1 calc R U . . .
C23D C 0.9218(9) -0.1761(7) 0.7199(9) 0.113(5) Uani 1 1 d D . . . .
H23F H 0.9728 -0.1620 0.7659 0.170 Uiso 1 1 calc R U . . .
H23G H 0.8922 -0.1472 0.6844 0.170 Uiso 1 1 calc R U . . .
H23H H 0.9540 -0.2015 0.6954 0.170 Uiso 1 1 calc R U . . .
C23E C 0.876(2) -0.2465(10) 0.8048(14) 0.188(13) Uani 1 1 d D . . . .
H23I H 0.8295 -0.2766 0.7933 0.282 Uiso 1 1 calc R U . . .
H23J H 0.8801 -0.2314 0.8542 0.282 Uiso 1 1 calc R U . . .
H23K H 0.9438 -0.2582 0.8067 0.282 Uiso 1 1 calc R U . . .
N24 N 0.6075(5) -0.2150(2) 0.7111(3) 0.0545(12) Uani 1 1 d . . . . .
H24A H 0.6062 -0.2058 0.6652 0.065 Uiso 1 1 calc R U . . .
C24 C 0.5477(6) -0.2546(2) 0.7164(4) 0.0530(13) Uani 1 1 d . . . . .
O24 O 0.5314(4) -0.2660(2) 0.7760(3) 0.0608(11) Uani 1 1 d . . . . .
C24A C 0.4985(6) -0.2859(2) 0.6422(4) 0.0548(13) Uani 1 1 d D . . . .
H24B H 0.4442 -0.2633 0.6069 0.066 Uiso 1 1 calc R U . . .
C24B C 0.4490(6) -0.3367(3) 0.6555(4) 0.0580(14) Uani 1 1 d D . . . .
H24C H 0.3955 -0.3278 0.6774 0.070 Uiso 1 1 calc R U . . .
H24D H 0.5009 -0.3581 0.6937 0.070 Uiso 1 1 calc R U . . .
C24C C 0.4013(6) -0.3705(3) 0.5834(4) 0.0573(14) Uani 1 1 d D . . . .
H24E H 0.4470 -0.3686 0.5521 0.069 Uiso 1 1 calc R U . . .
C24D C 0.2970(6) -0.3503(3) 0.5346(5) 0.0662(17) Uani 1 1 d D . . . .
H24F H 0.2466 -0.3602 0.5583 0.099 Uiso 1 1 calc R U . . .
H24G H 0.2783 -0.3660 0.4836 0.099 Uiso 1 1 calc R U . . .
H24H H 0.2990 -0.3118 0.5306 0.099 Uiso 1 1 calc R U . . .
C24E C 0.3952(7) -0.4275(3) 0.6053(4) 0.0645(16) Uani 1 1 d D . . . .
H24I H 0.3541 -0.4303 0.6394 0.077 Uiso 1 1 calc R U . . .
H24J H 0.3614 -0.4486 0.5589 0.077 Uiso 1 1 calc R U . . .
O24F O 0.4911(6) -0.4471(2) 0.6417(4) 0.0764(15) Uani 1 1 d . . . . .
H24K H 0.5339 -0.4291 0.6297 0.115 Uiso 1 1 calc R U . . .
N25 N 0.5749(4) -0.2954(2) 0.6064(3) 0.0496(10) Uani 1 1 d . . . . .
C25M C 0.6666(6) -0.3231(3) 0.6529(4) 0.0614(16) Uani 1 1 d . . . . .
H25A H 0.7162 -0.2974 0.6834 0.092 Uiso 1 1 calc R U . . .
H25B H 0.6959 -0.3424 0.6196 0.092 Uiso 1 1 calc R U . . .
H25C H 0.6492 -0.3480 0.6869 0.092 Uiso 1 1 calc R U . . .
C25 C 0.5699(5) -0.2792(2) 0.5357(3) 0.0468(11) Uani 1 1 d . . . . .
O25 O 0.6463(4) -0.28201(19) 0.5156(3) 0.0539(9) Uani 1 1 d . . . . .
C25A C 0.4678(5) -0.2621(2) 0.4783(3) 0.0480(11) Uani 1 1 d D . . . .
H25D H 0.4150 -0.2616 0.5037 0.058 Uiso 1 1 calc R U . . .
C25B C 0.4385(6) -0.3024(3) 0.4138(4) 0.0585(14) Uani 1 1 d D . . . .
H25E H 0.4930 -0.3050 0.3918 0.088 Uiso 1 1 calc R U . . .
H25F H 0.3755 -0.2912 0.3743 0.088 Uiso 1 1 calc R U . . .
H25G H 0.4281 -0.3369 0.4339 0.088 Uiso 1 1 calc R U . . .
N26 N 0.4742(4) -0.2103(2) 0.4465(3) 0.0482(10) Uani 1 1 d . . . . .
H26A H 0.4603 -0.2069 0.3969 0.058 Uiso 1 1 calc R U . . .
C26 C 0.5009(5) -0.1675(2) 0.4914(3) 0.0473(11) Uani 1 1 d . . . . .
O26 O 0.5311(4) -0.17011(17) 0.5618(2) 0.0531(10) Uani 1 1 d . . . . .
C26A C 0.4892(5) -0.1142(2) 0.4524(3) 0.0486(11) Uani 1 1 d D . . . .
H26B H 0.4614 -0.1195 0.3959 0.058 Uiso 1 1 calc R U . . .
C26B C 0.5916(5) -0.0866(2) 0.4727(4) 0.0553(13) Uani 1 1 d D . . . .
H26C H 0.5823 -0.0523 0.4458 0.066 Uiso 1 1 calc R U . . .
H26D H 0.6173 -0.0794 0.5282 0.066 Uiso 1 1 calc R U . . .
C26C C 0.6701(5) -0.1186(2) 0.4518(4) 0.0527(13) Uani 1 1 d . . . . .
C26D C 0.6836(5) -0.1136(2) 0.3805(4) 0.0498(12) Uani 1 1 d . . . . .
H26E H 0.6411 -0.0907 0.3427 0.060 Uiso 1 1 calc R U . . .
C26E C 0.7592(5) -0.1423(3) 0.3661(4) 0.0544(13) Uani 1 1 d . . . . .
C26F C 0.8225(6) -0.1775(3) 0.4173(4) 0.0587(15) Uani 1 1 d . . . . .
C26G C 0.8041(6) -0.1840(3) 0.4878(5) 0.0637(16) Uani 1 1 d . . . . .
H26F H 0.8430 -0.2087 0.5244 0.076 Uiso 1 1 calc R U . . .
C26H C 0.7304(6) -0.1545(3) 0.5027(4) 0.0588(14) Uani 1 1 d . . . . .
H26G H 0.7205 -0.1591 0.5504 0.071 Uiso 1 1 calc R U . . .
N26I N 0.7755(5) -0.1312(2) 0.2937(4) 0.0570(12) Uani 1 1 d . . . . .
O26J O 0.8426(4) -0.1569(2) 0.2784(4) 0.0677(13) Uani 1 1 d . . . . .
O26K O 0.7232(5) -0.0982(3) 0.2507(3) 0.0702(13) Uani 1 1 d . . . . .
O26L O 0.8963(4) -0.2065(2) 0.4064(4) 0.0695(13) Uani 1 1 d . . . . .
H26H H 0.8865 -0.2091 0.3595 0.104 Uiso 1 1 calc R U . . .
N27 N 0.4166(4) -0.0847(2) 0.4761(3) 0.0499(10) Uani 1 1 d . . . . .
H27A H 0.4200 -0.0867 0.5241 0.060 Uiso 1 1 calc R U . . .
C27 C 0.3438(5) -0.0543(2) 0.4282(3) 0.0488(12) Uani 1 1 d . . . . .
O27 O 0.3347(4) -0.04861(19) 0.3599(3) 0.0551(10) Uani 1 1 d . . . . .
C27A C 0.2683(5) -0.0290(2) 0.4624(3) 0.0491(11) Uani 1 1 d D . . . .
H27B H 0.2568 -0.0544 0.4998 0.059 Uiso 1 1 calc R U . . .
C27B C 0.1662(5) -0.0172(3) 0.4023(4) 0.0554(13) Uani 1 1 d D . . . .
H27C H 0.1770 0.0076 0.3646 0.066 Uiso 1 1 calc R U . . .
H27D H 0.1226 0.0008 0.4272 0.066 Uiso 1 1 calc R U . . .
C27C C 0.1096(5) -0.0654(3) 0.3600(4) 0.0616(15) Uani 1 1 d D . . . .
H27E H 0.1539 -0.0834 0.3350 0.074 Uiso 1 1 calc R U . . .
C27D C 0.0848(8) -0.1047(4) 0.4131(5) 0.080(2) Uani 1 1 d D . . . .
H27F H 0.0527 -0.0862 0.4453 0.121 Uiso 1 1 calc R U . . .
H27G H 0.1476 -0.1216 0.4454 0.121 Uiso 1 1 calc R U . . .
H27H H 0.0382 -0.1316 0.3829 0.121 Uiso 1 1 calc R U . . .
C27E C 0.0123(6) -0.0465(4) 0.2969(5) 0.075(2) Uani 1 1 d D . . . .
H27I H 0.0307 -0.0293 0.2562 0.112 Uiso 1 1 calc R U . . .
H27J H -0.0240 -0.0214 0.3185 0.112 Uiso 1 1 calc R U . . .
H27K H -0.0316 -0.0769 0.2759 0.112 Uiso 1 1 calc R U . . .
O1 O 0.3173(4) 0.17614(18) 0.6083(3) 0.0533(9) Uani 1 1 d . . . . .
O2A O 0.6711(6) -0.4808(3) 0.1704(4) 0.062(2) Uani 0.76(2) 1 d . . P A 1
O2B O 0.595(2) -0.4631(8) 0.1737(10) 0.064(9) Uani 0.24(2) 1 d . . P A 2
O3 O 0.6941(12) -0.4601(6) 0.7397(9) 0.100(5) Uani 0.59(3) 1 d . . P B 1
O4 O 0.805(3) -0.4306(14) 0.8897(17) 0.135(12) Uani 0.41(3) 1 d . . P B 2

loop_
_atom_site_aniso_label
_atom_site_aniso_U_11
_atom_site_aniso_U_22
_atom_site_aniso_U_33
_atom_site_aniso_U_23
_atom_site_aniso_U_13
_atom_site_aniso_U_12
N11 0.074(3) 0.046(2) 0.041(2) -0.0016(19) 0.009(2) -0.003(2)
C11M 0.087(5) 0.054(3) 0.048(3) -0.007(3) 0.008(3) 0.005(3)
C11 0.053(3) 0.042(2) 0.050(3) 0.002(2) 0.015(2) -0.004(2)
O11 0.072(3) 0.044(2) 0.058(3) 0.0029(18) 0.022(2) -0.0041(19)
C11A 0.060(3) 0.055(3) 0.036(2) 0.002(2) 0.015(2) -0.005(2)
C11B 0.066(4) 0.060(3) 0.043(3) 0.004(2) 0.012(2) 0.001(3)
C11C 0.058(4) 0.085(5) 0.049(3) -0.001(3) 0.008(3) 0.006(3)
C11D 0.071(4) 0.083(5) 0.056(4) 0.005(3) 0.024(3) 0.014(4)
N11E 0.066(4) 0.118(7) 0.075(5) -0.016(4) 0.026(3) 0.002(4)
C11F 0.067(5) 0.132(9) 0.071(5) 0.003(5) 0.027(4) 0.012(5)
C11G 0.048(4) 0.153(11) 0.062(5) 0.002(5) 0.007(3) -0.001(5)
C11H 0.060(5) 0.172(14) 0.092(7) 0.021(8) 0.004(5) -0.024(7)
C11I 0.072(6) 0.178(17) 0.141(13) -0.006(13) 0.018(7) -0.041(9)
C11J 0.087(8) 0.182(18) 0.130(12) -0.025(12) 0.048(8) -0.031(10)
C11K 0.051(4) 0.145(12) 0.127(10) -0.034(9) 0.017(5) -0.017(6)
C11L 0.095(7) 0.105(8) 0.098(7) -0.025(6) 0.037(6) 0.019(6)
C11N 0.130(10) 0.109(9) 0.133(11) -0.046(9) 0.069(9) -0.002(8)
C11O 0.25(3) 0.135(15) 0.140(15) -0.035(12) 0.118(18) 0.005(16)
C11P 0.104(9) 0.137(13) 0.148(14) -0.014(11) 0.040(9) 0.026(9)
C11Q 0.183(14) 0.166(14) 0.187(14) 0.010(11) 0.080(11) 0.006(11)
O11R 0.175(10) 0.200(12) 0.208(12) -0.030(10) 0.092(10) 0.003(10)
N12 0.065(3) 0.042(2) 0.037(2) 0.0066(17) 0.0152(18) 0.003(2)
C12 0.056(3) 0.045(3) 0.036(2) 0.0005(19) 0.009(2) -0.003(2)
O12 0.061(2) 0.051(2) 0.040(2) 0.0085(15) 0.0144(16) -0.0035(17)
C12A 0.061(3) 0.044(3) 0.036(2) 0.0041(18) 0.018(2) -0.002(2)
C12B 0.061(3) 0.053(3) 0.048(3) 0.005(2) 0.018(2) -0.004(2)
C12C 0.068(4) 0.052(3) 0.051(3) 0.000(2) 0.020(3) -0.008(3)
C12D 0.071(4) 0.072(5) 0.083(5) -0.026(4) 0.026(4) -0.013(4)
C12E 0.109(8) 0.100(7) 0.077(6) -0.025(5) 0.038(5) -0.025(6)
N13 0.068(3) 0.042(2) 0.043(2) 0.0045(18) 0.019(2) 0.002(2)
C13 0.059(3) 0.048(3) 0.036(2) -0.0025(19) 0.015(2) -0.001(2)
O13 0.070(3) 0.053(2) 0.040(2) 0.0017(16) 0.0196(18) 0.0011(19)
C13A 0.074(4) 0.045(3) 0.046(3) -0.001(2) 0.020(3) 0.004(3)
C13B 0.067(4) 0.060(4) 0.059(4) 0.013(3) 0.020(3) 0.005(3)
C13C 0.076(5) 0.084(6) 0.072(5) 0.017(4) 0.012(4) 0.017(4)
C13D 0.079(5) 0.135(10) 0.068(5) 0.029(6) 0.017(4) 0.016(6)
C13E 0.090(8) 0.171(17) 0.122(11) -0.028(11) 0.012(7) 0.031(9)
N14 0.083(4) 0.037(2) 0.049(3) 0.0001(18) 0.029(2) 0.005(2)
C14 0.083(4) 0.038(2) 0.040(3) 0.0021(19) 0.024(3) 0.003(2)
O14 0.091(3) 0.044(2) 0.040(2) -0.0006(16) 0.025(2) 0.007(2)
C14A 0.079(4) 0.045(3) 0.032(2) 0.0012(19) 0.020(2) 0.005(2)
C14B 0.080(4) 0.046(3) 0.041(3) -0.002(2) 0.023(3) 0.001(3)
C14C 0.077(4) 0.054(3) 0.037(3) -0.005(2) 0.022(2) -0.005(3)
C14D 0.089(5) 0.065(4) 0.059(4) -0.002(3) 0.028(4) 0.007(4)
C14E 0.074(4) 0.047(3) 0.050(3) -0.003(2) 0.020(3) -0.002(3)
O14F 0.077(3) 0.053(3) 0.071(3) -0.001(2) 0.020(2) 0.005(2)
N15 0.094(4) 0.045(3) 0.039(3) 0.0065(19) 0.011(2) -0.005(3)
C15M 0.099(6) 0.053(4) 0.078(5) 0.016(3) -0.005(4) -0.004(4)
C15 0.125(7) 0.048(3) 0.040(3) 0.004(2) 0.023(3) -0.020(4)
O15 0.172(8) 0.061(3) 0.043(3) 0.000(2) 0.016(3) 0.002(4)
C15A 0.094(6) 0.081(5) 0.056(4) -0.018(4) 0.038(4) -0.026(4)
C15B 0.123(8) 0.096(7) 0.112(8) -0.053(6) 0.066(7) -0.042(6)
N16 0.104(5) 0.078(4) 0.059(4) -0.026(3) 0.042(3) -0.026(4)
C16 0.086(4) 0.056(3) 0.030(2) 0.003(2) 0.022(3) 0.004(3)
O16 0.080(3) 0.054(2) 0.042(2) 0.0040(17) 0.0222(19) 0.001(2)
C16A 0.085(4) 0.049(3) 0.041(3) 0.008(2) 0.022(3) 0.009(3)
C16B 0.089(5) 0.046(3) 0.041(3) 0.003(2) 0.024(3) 0.005(3)
C16C 0.077(4) 0.049(3) 0.043(3) -0.001(2) 0.020(3) 0.001(3)
C16D 0.060(3) 0.049(3) 0.049(3) 0.004(2) 0.017(2) 0.002(2)
C16E 0.060(3) 0.057(3) 0.057(3) 0.006(3) 0.020(3) -0.003(3)
C16F 0.062(4) 0.051(3) 0.075(4) 0.007(3) 0.017(3) 0.004(3)
C16G 0.070(4) 0.072(5) 0.076(5) -0.008(4) 0.009(4) 0.016(4)
C16H 0.079(5) 0.064(4) 0.066(4) -0.010(3) 0.014(3) 0.013(3)
N16I 0.063(3) 0.077(4) 0.053(3) 0.016(3) 0.017(2) 0.001(3)
O16J 0.069(3) 0.097(4) 0.053(3) 0.023(3) 0.012(2) 0.008(3)
O16K 0.094(4) 0.088(4) 0.052(3) -0.002(3) 0.024(3) 0.016(3)
O16L 0.066(3) 0.066(3) 0.080(4) 0.010(3) 0.011(3) 0.009(2)
N17 0.081(4) 0.067(3) 0.039(3) 0.008(2) 0.018(2) 0.011(3)
C17 0.086(4) 0.051(3) 0.039(3) 0.000(2) 0.022(3) 0.002(3)
O17 0.126(5) 0.088(4) 0.045(3) 0.014(2) 0.035(3) 0.040(4)
C17A 0.078(4) 0.052(3) 0.043(3) 0.001(2) 0.018(3) 0.002(3)
C17B 0.083(5) 0.084(5) 0.064(4) 0.009(4) 0.031(4) 0.010(4)
C17C 0.106(8) 0.115(8) 0.092(7) 0.009(6) 0.060(6) -0.005(7)
C17D 0.134(12) 0.118(12) 0.193(19) -0.020(12) 0.088(13) -0.050(10)
C17E 0.111(10) 0.175(18) 0.167(16) 0.024(14) 0.091(11) 0.004(11)
N21 0.068(3) 0.043(2) 0.052(3) -0.003(2) 0.024(2) -0.004(2)
C21M 0.083(4) 0.054(3) 0.057(4) 0.004(3) 0.027(3) -0.006(3)
C21 0.057(3) 0.043(3) 0.052(3) -0.006(2) 0.017(2) 0.001(2)
O21 0.062(2) 0.048(2) 0.057(2) -0.0151(18) 0.0160(19) -0.0095(18)
C21A 0.062(3) 0.044(3) 0.043(3) -0.005(2) 0.014(2) 0.001(2)
C21B 0.057(3) 0.057(3) 0.043(3) -0.008(2) 0.016(2) 0.001(2)
C21C 0.058(3) 0.051(3) 0.041(3) -0.009(2) 0.014(2) -0.002(2)
C21D 0.060(3) 0.051(3) 0.047(3) -0.006(2) 0.016(2) -0.010(2)
N21E 0.052(3) 0.048(2) 0.055(3) -0.004(2) 0.016(2) -0.004(2)
C21F 0.049(3) 0.042(3) 0.054(3) -0.006(2) 0.015(2) -0.004(2)
C21G 0.055(3) 0.043(3) 0.061(3) -0.010(2) 0.021(2) -0.005(2)
C21H 0.062(4) 0.045(3) 0.065(4) 0.003(3) 0.010(3) -0.003(2)
C21I 0.053(3) 0.043(3) 0.084(5) 0.010(3) 0.009(3) -0.004(2)
C21J 0.058(3) 0.043(3) 0.079(4) 0.001(3) 0.011(3) -0.003(2)
C21K 0.059(3) 0.043(3) 0.055(3) -0.003(2) 0.012(2) -0.002(2)
C21L 0.059(3) 0.044(3) 0.055(3) -0.002(2) 0.018(2) -0.003(2)
C21N 0.074(4) 0.054(3) 0.059(4) 0.005(3) 0.020(3) -0.008(3)
C21O 0.073(4) 0.056(3) 0.060(4) 0.004(3) 0.022(3) 0.008(3)
C21P 0.065(4) 0.045(3) 0.069(4) -0.005(3) 0.023(3) 0.001(3)
C21Q 0.082(5) 0.051(4) 0.098(6) 0.015(4) 0.024(4) 0.009(3)
O21R 0.059(3) 0.057(3) 0.070(3) 0.008(2) 0.009(2) 0.005(2)
N22 0.061(3) 0.047(2) 0.042(2) -0.0039(18) 0.0162(19) 0.008(2)
C22 0.053(3) 0.045(3) 0.055(3) -0.003(2) 0.019(2) 0.004(2)
O22 0.068(3) 0.047(2) 0.045(2) -0.0061(16) 0.0203(18) 0.0025(18)
C22A 0.061(3) 0.037(2) 0.051(3) -0.002(2) 0.017(2) 0.003(2)
C22B 0.090(5) 0.042(3) 0.052(3) -0.006(2) 0.013(3) 0.010(3)
C22C 0.070(4) 0.043(3) 0.089(5) 0.005(3) 0.022(4) 0.000(3)
C22D 0.079(5) 0.054(4) 0.107(7) 0.021(4) 0.018(5) -0.007(4)
C22E 0.108(8) 0.099(8) 0.102(8) 0.026(6) 0.040(6) -0.015(6)
N23 0.063(3) 0.045(2) 0.046(3) -0.0048(18) 0.015(2) 0.001(2)
C23 0.066(3) 0.047(3) 0.038(3) 0.003(2) 0.017(2) -0.004(2)
O23 0.075(3) 0.051(2) 0.041(2) -0.0001(16) 0.0218(18) 0.004(2)
C23A 0.074(4) 0.049(3) 0.040(3) -0.001(2) 0.014(2) 0.009(3)
C23B 0.084(5) 0.063(4) 0.068(4) -0.006(3) 0.029(4) 0.004(4)
C23C 0.095(7) 0.111(8) 0.081(6) -0.016(6) 0.024(5) 0.025(6)
C23D 0.082(6) 0.154(13) 0.108(9) -0.037(9) 0.037(6) 0.009(7)
C23E 0.18(2) 0.21(3) 0.167(18) 0.005(17) 0.047(15) 0.13(2)
N24 0.078(3) 0.046(2) 0.040(2) 0.0017(18) 0.021(2) 0.002(2)
C24 0.073(4) 0.043(3) 0.047(3) 0.006(2) 0.025(3) 0.008(2)
O24 0.088(3) 0.060(2) 0.040(2) 0.0003(18) 0.028(2) 0.000(2)
C24A 0.077(4) 0.049(3) 0.041(3) 0.005(2) 0.024(3) 0.009(3)
C24B 0.079(4) 0.053(3) 0.046(3) 0.009(2) 0.026(3) 0.002(3)
C24C 0.072(4) 0.060(3) 0.046(3) 0.002(2) 0.027(3) -0.010(3)
C24D 0.066(4) 0.072(4) 0.065(4) 0.010(3) 0.027(3) 0.001(3)
C24E 0.081(4) 0.062(4) 0.052(3) 0.004(3) 0.024(3) -0.008(3)
O24F 0.098(4) 0.056(3) 0.079(4) 0.011(3) 0.036(3) -0.003(3)
N25 0.066(3) 0.042(2) 0.044(2) 0.0003(17) 0.022(2) 0.0034(19)
C25M 0.080(4) 0.049(3) 0.054(3) 0.001(2) 0.022(3) 0.020(3)
C25 0.065(3) 0.037(2) 0.043(3) -0.0031(19) 0.024(2) 0.000(2)
O25 0.063(2) 0.057(2) 0.047(2) -0.0018(17) 0.0262(18) -0.0026(19)
C25A 0.060(3) 0.047(3) 0.038(2) 0.001(2) 0.017(2) -0.003(2)
C25B 0.082(4) 0.053(3) 0.042(3) 0.001(2) 0.023(3) -0.008(3)
N26 0.067(3) 0.043(2) 0.035(2) 0.0026(16) 0.0176(19) 0.002(2)
C26 0.055(3) 0.048(3) 0.038(2) 0.000(2) 0.015(2) 0.000(2)
O26 0.079(3) 0.046(2) 0.0350(19) -0.0004(15) 0.0202(17) 0.0052(18)
C26A 0.067(3) 0.042(3) 0.038(2) 0.0045(19) 0.019(2) 0.003(2)
C26B 0.069(4) 0.040(3) 0.053(3) 0.000(2) 0.015(3) -0.003(2)
C26C 0.068(3) 0.037(2) 0.050(3) 0.002(2) 0.016(2) -0.001(2)
C26D 0.060(3) 0.042(3) 0.048(3) 0.000(2) 0.018(2) 0.001(2)
C26E 0.058(3) 0.052(3) 0.052(3) -0.006(2) 0.016(2) -0.003(2)
C26F 0.060(3) 0.042(3) 0.071(4) -0.002(3) 0.017(3) 0.002(2)
C26G 0.075(4) 0.044(3) 0.074(4) 0.006(3) 0.028(3) 0.010(3)
C26H 0.070(4) 0.052(3) 0.057(3) 0.012(3) 0.023(3) 0.006(3)
N26I 0.062(3) 0.048(3) 0.060(3) -0.002(2) 0.020(2) -0.004(2)
O26J 0.064(3) 0.068(3) 0.076(3) -0.018(3) 0.031(2) -0.002(2)
O26K 0.082(3) 0.071(3) 0.059(3) 0.006(2) 0.026(2) -0.001(3)
O26L 0.059(3) 0.056(3) 0.091(4) -0.005(3) 0.022(3) 0.005(2)
N27 0.069(3) 0.047(2) 0.035(2) 0.0020(17) 0.0187(19) 0.006(2)
C27 0.064(3) 0.043(3) 0.038(3) -0.0006(19) 0.016(2) 0.000(2)
O27 0.066(3) 0.054(2) 0.045(2) 0.0021(17) 0.0189(18) 0.0060(19)
C27A 0.061(3) 0.045(3) 0.041(3) -0.006(2) 0.017(2) 0.000(2)
C27B 0.069(4) 0.050(3) 0.048(3) 0.001(2) 0.021(3) 0.007(3)
C27C 0.059(3) 0.063(4) 0.058(4) -0.003(3) 0.014(3) -0.001(3)
C27D 0.088(6) 0.075(5) 0.071(5) 0.001(4) 0.018(4) -0.025(4)
C27E 0.067(4) 0.089(6) 0.061(4) -0.012(4) 0.012(3) 0.001(4)
O1 0.065(3) 0.049(2) 0.047(2) -0.0069(16) 0.0209(18) -0.0097(18)
O2A 0.081(5) 0.052(3) 0.051(3) 0.003(2) 0.020(3) -0.008(3)
O2B 0.10(2) 0.053(11) 0.036(9) -0.008(7) 0.015(9) -0.018(11)
O3 0.114(10) 0.079(8) 0.100(10) -0.029(7) 0.029(7) -0.014(7)
O4 0.16(3) 0.13(2) 0.107(18) -0.034(16) 0.039(17) 0.002(19)

loop_
_atom_type_symbol
_atom_type_description
_atom_type_scat_dispersion_real
_atom_type_scat_dispersion_imag
_atom_type_scat_source
C C 0.0029 0.0015 'International Tables Vol C Tables 4.2.6.8 and 6.1.1.4'
H H 0.0000 0.0000 'International Tables Vol C Tables 4.2.6.8 and 6.1.1.4'
N N 0.0056 0.0030 'International Tables Vol C Tables 4.2.6.8 and 6.1.1.4'
O O 0.0101 0.0057 'International Tables Vol C Tables 4.2.6.8 and 6.1.1.4'

loop_
_geom_angle_atom_site_label_1
_geom_angle_atom_site_label_2
_geom_angle_atom_site_label_3
_geom_angle
C11 N11 C11M 117.7(6)
C11 N11 C17A 126.2(5)
C11M N11 C17A 116.1(6)
N11 C11M H11A 109.5
N11 C11M H11B 109.5
H11A C11M H11B 109.5
N11 C11M H11C 109.5
H11A C11M H11C 109.5
H11B C11M H11C 109.5
O11 C11 N11 121.0(6)
O11 C11 C11A 117.0(6)
N11 C11 C11A 121.9(5)
N12 C11A C11 107.5(5)
N12 C11A C11B 110.0(5)
C11 C11A C11B 108.5(5)
N12 C11A H11D 110.3
C11 C11A H11D 110.3
C11B C11A H11D 110.3
C11C C11B C11A 111.3(6)
C11C C11B H11E 109.4
C11A C11B H11E 109.4
C11C C11B H11F 109.4
C11A C11B H11F 109.4
H11E C11B H11F 108.0
C11D C11C C11G 105.2(9)
C11D C11C C11B 125.1(8)
C11G C11C C11B 129.3(9)
N11E C11D C11C 111.6(9)
N11E C11D H11G 124.2
C11C C11D H11G 124.2
C11F N11E C11D 107.1(9)
C11F N11E C11L 127.6(9)
C11D N11E C11L 124.3(9)
N11E C11F C11K 129.2(12)
N11E C11F C11G 110.4(9)
C11K C11F C11G 120.4(13)
C11H C11G C11C 130.7(12)
C11H C11G C11F 123.6(11)
C11C C11G C11F 105.7(11)
C11G C11H C11I 113.2(18)
C11G C11H H11H 123.4
C11I C11H H11H 123.4
C11J C11I C11H 123.2(17)
C11J C11I H11I 118.4
C11H C11I H11I 118.4
C11K C11J C11I 122.7(15)
C11K C11J H11J 118.6
C11I C11J H11J 118.6
C11J C11K C11F 116.2(14)
C11J C11K H11K 121.9
C11F C11K H11K 121.9
C11P C11L N11E 109.6(11)
C11P C11L C11N 112.2(13)
N11E C11L C11N 109.5(9)
C11P C11L C11O 104.5(15)
N11E C11L C11O 105.1(11)
C11N C11L C11O 115.5(15)
C11L C11N H11L 109.5
C11L C11N H11M 109.5
H11L C11N H11M 109.5
C11L C11N H11N 109.5
H11L C11N H11N 109.5
H11M C11N H11N 109.5
C11L C11O H11O 109.5
C11L C11O H11P 109.5
H11O C11O H11P 109.5
C11L C11O H11Q 109.5
H11O C11O H11Q 109.5
H11P C11O H11Q 109.5
O11R C11P C11Q 57.5(11)
O11R C11P C11L 114.5(15)
C11Q C11P C11L 116.5(17)
O11R C11P H11R 118.0
C11Q C11P H11R 118.1
C11L C11P H11R 118.1
O11R C11Q C11P 59.7(11)
O11R C11Q H11S 117.8
C11P C11Q H11S 117.8
O11R C11Q H11T 117.8
C11P C11Q H11T 117.8
H11S C11Q H11T 114.9
C11Q O11R C11P 62.8(11)
C12 N12 C11A 120.4(5)
C12 N12 H12A 119.8
C11A N12 H12A 119.8
O12 C12 N12 122.8(6)
O12 C12 C12A 120.5(5)
N12 C12 C12A 116.7(5)
N13 C12A C12 107.5(5)
N13 C12A C12B 112.8(5)
C12 C12A C12B 110.5(5)
N13 C12A H12B 108.6
C12 C12A H12B 108.6
C12B C12A H12B 108.6
C12C C12B C12A 115.4(5)
C12C C12B H12C 108.4
C12A C12B H12C 108.4
C12C C12B H12D 108.4
C12A C12B H12D 108.4
H12C C12B H12D 107.5
C12D C12C C12B 125.4(7)
C12D C12C H12E 117.3
C12B C12C H12E 117.3
C12C C12D C12E 123.2(10)
C12C C12D H12F 118.4
C12E C12D H12F 118.4
C12D C12E H12G 109.5
C12D C12E H12H 109.5
H12G C12E H12H 109.5
C12D C12E H12I 109.5
H12G C12E H12I 109.5
H12H C12E H12I 109.5
C13 N13 C12A 122.1(5)
C13 N13 H13A 118.9
C12A N13 H13A 118.9
O13 C13 N13 123.7(6)
O13 C13 C13A 118.0(6)
N13 C13 C13A 118.2(5)
N14 C13A C13B 108.7(5)
N14 C13A C13 113.6(6)
C13B C13A C13 109.8(5)
N14 C13A H13B 108.2
C13B C13A H13B 108.2
C13 C13A H13B 108.2
C13A C13B C13C 113.1(7)
C13A C13B H13C 109.0
C13C C13B H13C 109.0
C13A C13B H13D 109.0
C13C C13B H13D 109.0
H13C C13B H13D 107.8
C13E C13C C13B 110.0(10)
C13E C13C C13D 107.6(10)
C13B C13C C13D 109.9(9)
C13E C13C H13E 109.8
C13B C13C H13E 109.8
C13D C13C H13E 109.8
C13C C13D H13F 109.5
C13C C13D H13G 109.5
H13F C13D H13G 109.5
C13C C13D H13H 109.5
H13F C13D H13H 109.5
H13G C13D H13H 109.5
C13C C13E H13I 109.5
C13C C13E H13J 109.5
H13I C13E H13J 109.5
C13C C13E H13K 109.5
H13I C13E H13K 109.5
H13J C13E H13K 109.5
C14 N14 C13A 121.5(5)
C14 N14 H14A 119.3
C13A N14 H14A 119.3
O14 C14 N14 123.6(6)
O14 C14 C14A 120.6(6)
N14 C14 C14A 115.8(5)
N15 C14A C14B 112.2(5)
N15 C14A C14 110.2(6)
C14B C14A C14 109.4(5)
N15 C14A H14B 108.3
C14B C14A H14B 108.3
C14 C14A H14B 108.3
C14A C14B C14C 112.5(5)
C14A C14B H14C 109.1
C14C C14B H14C 109.1
C14A C14B H14D 109.1
C14C C14B H14D 109.1
H14C C14B H14D 107.8
C14D C14C C14E 109.3(6)
C14D C14C C14B 112.7(6)
C14E C14C C14B 109.8(5)
C14D C14C H14E 108.3
C14E C14C H14E 108.3
C14B C14C H14E 108.3
C14C C14D H14F 109.5
C14C C14D H14G 109.5
H14F C14D H14G 109.5
C14C C14D H14H 109.5
H14F C14D H14H 109.5
H14G C14D H14H 109.5
O14F C14E C14C 110.4(6)
O14F C14E H14I 109.6
C14C C14E H14I 109.6
O14F C14E H14J 109.6
C14C C14E H14J 109.6
H14I C14E H14J 108.1
C14E O14F H14K 109.5
C15 N15 C15M 119.9(7)
C15 N15 C14A 123.6(7)
C15M N15 C14A 116.1(7)
N15 C15M H15A 109.5
N15 C15M H15B 109.5
H15A C15M H15B 109.5
N15 C15M H15C 109.5
H15A C15M H15C 109.5
H15B C15M H15C 109.5
O15 C15 N15 122.0(10)
O15 C15 C15A 116.8(9)
N15 C15 C15A 121.2(6)
N16 C15A C15 108.0(8)
N16 C15A C15B 109.0(7)
C15 C15A C15B 111.7(9)
N16 C15A H15D 109.4
C15 C15A H15D 109.4
C15B C15A H15D 109.4
C15A C15B H15E 109.5
C15A C15B H15F 109.5
H15E C15B H15F 109.5
C15A C15B H15G 109.5
H15E C15B H15G 109.5
H15F C15B H15G 109.5
C16 N16 C15A 121.2(6)
C16 N16 H16A 119.4
C15A N16 H16A 119.4
O16 C16 N16 123.6(6)
O16 C16 C16A 120.2(6)
N16 C16 C16A 115.7(6)
N17 C16A C16B 112.9(6)
N17 C16A C16 105.1(5)
C16B C16A C16 111.4(6)
N17 C16A H16B 109.1
C16B C16A H16B 109.1
C16 C16A H16B 109.1
C16C C16B C16A 112.5(6)
C16C C16B H16C 109.1
C16A C16B H16C 109.1
C16C C16B H16D 109.1
C16A C16B H16D 109.1
H16C C16B H16D 107.8
C16D C16C C16H 116.6(7)
C16D C16C C16B 121.7(6)
C16H C16C C16B 121.6(6)
C16C C16D C16E 120.8(6)
C16C C16D H16E 119.6
C16E C16D H16E 119.6
C16F C16E C16D 121.3(7)
C16F C16E N16I 121.8(7)
C16D C16E N16I 116.9(7)
O16L C16F C16G 118.1(7)
O16L C16F C16E 124.3(8)
C16G C16F C16E 117.6(7)
C16H C16G C16F 121.2(8)
C16H C16G H16F 119.4
C16F C16G H16F 119.4
C16G C16H C16C 122.2(8)
C16G C16H H16G 118.9
C16C C16H H16G 118.9
O16K N16I O16J 121.8(7)
O16K N16I C16E 120.6(6)
O16J N16I C16E 117.6(7)
C16F O16L H16H 109.5
C17 N17 C16A 121.9(6)
C17 N17 H17A 119.0
C16A N17 H17A 119.0
O17 C17 N17 123.8(7)
O17 C17 C17A 121.0(7)
N17 C17 C17A 115.2(6)
N11 C17A C17B 112.9(6)
N11 C17A C17 110.3(6)
C17B C17A C17 112.6(6)
N11 C17A H17B 106.9
C17B C17A H17B 106.9
C17 C17A H17B 106.9
C17C C17B C17A 116.1(8)
C17C C17B H17C 108.2
C17A C17B H17C 108.3
C17C C17B H17D 108.3
C17A C17B H17D 108.3
H17C C17B H17D 107.4
C17B C17C C17E 110.6(12)
C17B C17C C17D 112.5(9)
C17E C17C C17D 111.9(14)
C17B C17C H17E 107.1
C17E C17C H17E 107.1
C17D C17C H17E 107.2
C17C C17D H17F 109.5
C17C C17D H17G 109.5
H17F C17D H17G 109.5
C17C C17D H17H 109.4
H17F C17D H17H 109.5
H17G C17D H17H 109.5
C17C C17E H17I 109.4
C17C C17E H17J 109.5
H17I C17E H17J 109.5
C17C C17E H17K 109.5
H17I C17E H17K 109.5
H17J C17E H17K 109.5
C21 N21 C21M 117.2(6)
C21 N21 C27A 125.4(5)
C21M N21 C27A 117.4(5)
N21 C21M H21A 109.5
N21 C21M H21B 109.5
H21A C21M H21B 109.5
N21 C21M H21C 109.5
H21A C21M H21C 109.5
H21B C21M H21C 109.5
O21 C21 N21 119.9(6)
O21 C21 C21A 117.4(6)
N21 C21 C21A 122.6(5)
N22 C21A C21B 109.4(5)
N22 C21A C21 109.0(5)
C21B C21A C21 108.9(5)
N22 C21A H21D 109.8
C21B C21A H21D 109.8
C21 C21A H21D 109.8
C21C C21B C21A 110.0(5)
C21C C21B H21E 109.7
C21A C21B H21E 109.6
C21C C21B H21F 109.6
C21A C21B H21F 109.7
H21E C21B H21F 108.2
C21D C21C C21G 107.2(6)
C21D C21C C21B 127.1(6)
C21G C21C C21B 125.5(6)
C21C C21D N21E 110.8(5)
C21C C21D H21G 124.6
N21E C21D H21G 124.6
C21F N21E C21D 107.3(5)
C21F N21E C21L 126.6(5)
C21D N21E C21L 125.9(5)
N21E C21F C21K 131.4(6)
N21E C21F C21G 108.1(5)
C21K C21F C21G 120.5(6)
C21H C21G C21F 120.3(6)
C21H C21G C21C 133.1(7)
C21F C21G C21C 106.7(5)
C21I C21H C21G 117.8(6)
C21I C21H H21H 121.1
C21G C21H H21H 121.1
C21H C21I C21J 121.3(6)
C21H C21I H21I 119.3
C21J C21I H21I 119.3
C21K C21J C21I 122.1(6)
C21K C21J H21J 119.0
C21I C21J H21J 119.0
C21J C21K C21F 118.1(6)
C21J C21K H21K 121.0
C21F C21K H21K 121.0
N21E C21L C21P 109.3(5)
N21E C21L C21O 109.5(5)
C21P C21L C21O 113.1(6)
N21E C21L C21N 109.0(5)
C21P C21L C21N 106.4(5)
C21O C21L C21N 109.5(6)
C21L C21N H21L 109.5
C21L C21N H21M 109.5
H21L C21N H21M 109.5
C21L C21N H21N 109.5
H21L C21N H21N 109.5
H21M C21N H21N 109.5
C21L C21O H21O 109.5
C21L C21O H21P 109.5
H21O C21O H21P 109.5
C21L C21O H21Q 109.5
H21O C21O H21Q 109.5
H21P C21O H21Q 109.5
O21R C21P C21Q 59.3(5)
O21R C21P C21L 119.3(6)
C21Q C21P C21L 122.6(7)
O21R C21P H21R 114.8
C21Q C21P H21R 114.8
C21L C21P H21R 114.8
O21R C21Q C21P 58.5(5)
O21R C21Q H21S 117.9
C21P C21Q H21S 117.9
O21R C21Q H21T 117.9
C21P C21Q H21T 117.9
H21S C21Q H21T 115.1
C21P O21R C21Q 62.2(5)
C22 N22 C21A 120.1(5)
C22 N22 H22A 120.0
C21A N22 H22A 120.0
O22 C22 N22 124.7(6)
O22 C22 C22A 119.7(5)
N22 C22 C22A 115.6(5)
N23 C22A C22 106.6(5)
N23 C22A C22B 112.9(5)
C22 C22A C22B 109.1(5)
N23 C22A H22B 109.4
C22 C22A H22B 109.4
C22B C22A H22B 109.4
C22C C22B C22A 113.6(6)
C22C C22B H22C 108.9
C22A C22B H22C 108.8
C22C C22B H22D 108.8
C22A C22B H22D 108.9
H22C C22B H22D 107.7
C22D C22C C22B 123.3(8)
C22D C22C H22E 118.3
C22B C22C H22E 118.3
C22C C22D C22E 122.6(10)
C22C C22D H22F 118.7
C22E C22D H22F 118.7
C22D C22E H22G 109.5
C22D C22E H22H 109.5
H22G C22E H22H 109.5
C22D C22E H22I 109.5
H22G C22E H22I 109.5
H22H C22E H22I 109.5
C23 N23 C22A 122.5(5)
C23 N23 H23A 118.7
C22A N23 H23A 118.7
O23 C23 N23 124.7(6)
O23 C23 C23A 119.0(6)
N23 C23 C23A 116.2(5)
N24 C23A C23 114.4(5)
N24 C23A C23B 111.4(6)
C23 C23A C23B 106.2(6)
N24 C23A H23B 108.2
C23 C23A H23B 108.2
C23B C23A H23B 108.2
C23C C23B C23A 116.3(8)
C23C C23B H23C 108.2
C23A C23B H23C 108.2
C23C C23B H23D 108.2
C23A C23B H23D 108.2
H23C C23B H23D 107.4
C23B C23C C23D 110.2(10)
C23B C23C C23E 114.2(10)
C23D C23C C23E 114.0(15)
C23B C23C H23E 105.8
C23D C23C H23E 105.8
C23E C23C H23E 106.0
C23C C23D H23F 109.5
C23C C23D H23G 109.4
H23F C23D H23G 109.5
C23C C23D H23H 109.5
H23F C23D H23H 109.5
H23G C23D H23H 109.5
C23C C23E H23I 111.0
C23C C23E H23J 111.6
H23I C23E H23J 107.5
C23C C23E H23K 111.2
H23I C23E H23K 107.7
H23J C23E H23K 107.6
C24 N24 C23A 124.9(6)
C24 N24 H24A 117.5
C23A N24 H24A 117.5
O24 C24 N24 123.3(6)
O24 C24 C24A 121.5(6)
N24 C24 C24A 115.2(5)
N25 C24A C24B 112.1(5)
N25 C24A C24 108.7(6)
C24B C24A C24 112.4(5)
N25 C24A H24B 107.8
C24B C24A H24B 107.8
C24 C24A H24B 107.8
C24A C24B C24C 114.6(5)
C24A C24B H24C 108.6
C24C C24B H24C 108.6
C24A C24B H24D 108.6
C24C C24B H24D 108.6
H24C C24B H24D 107.6
C24E C24C C24D 110.6(6)
C24E C24C C24B 110.1(5)
C24D C24C C24B 112.4(6)
C24E C24C H24E 107.8
C24D C24C H24E 107.8
C24B C24C H24E 107.8
C24C C24D H24F 109.5
C24C C24D H24G 109.5
H24F C24D H24G 109.5
C24C C24D H24H 109.5
H24F C24D H24H 109.5
H24G C24D H24H 109.5
O24F C24E C24C 110.2(6)
O24F C24E H24I 109.6
C24C C24E H24I 109.6
O24F C24E H24J 109.6
C24C C24E H24J 109.6
H24I C24E H24J 108.1
C24E O24F H24K 109.5
C25 N25 C24A 125.9(5)
C25 N25 C25M 118.0(6)
C24A N25 C25M 116.1(5)
N25 C25M H25A 109.5
N25 C25M H25B 109.5
H25A C25M H25B 109.5
N25 C25M H25C 109.5
H25A C25M H25C 109.5
H25B C25M H25C 109.5
O25 C25 N25 120.2(6)
O25 C25 C25A 119.8(5)
N25 C25 C25A 119.8(5)
N26 C25A C25B 108.8(5)
N26 C25A C25 111.7(5)
C25B C25A C25 107.6(5)
N26 C25A H25D 109.6
C25B C25A H25D 109.6
C25 C25A H25D 109.6
C25A C25B H25E 109.5
C25A C25B H25F 109.5
H25E C25B H25F 109.5
C25A C25B H25G 109.5
H25E C25B H25G 109.5
H25F C25B H25G 109.5
C26 N26 C25A 121.1(5)
C26 N26 H26A 119.4
C25A N26 H26A 119.4
O26 C26 N26 122.8(6)
O26 C26 C26A 119.8(5)
N26 C26 C26A 117.3(5)
N27 C26A C26 106.8(5)
N27 C26A C26B 112.6(5)
C26 C26A C26B 110.5(5)
N27 C26A H26B 109.0
C26 C26A H26B 109.0
C26B C26A H26B 109.0
C26C C26B C26A 112.9(5)
C26C C26B H26C 109.0
C26A C26B H26C 109.0
C26C C26B H26D 109.0
C26A C26B H26D 109.0
H26C C26B H26D 107.8
C26H C26C C26D 117.6(6)
C26H C26C C26B 120.4(6)
C26D C26C C26B 122.0(6)
C26E C26D C26C 119.2(6)
C26E C26D H26E 120.4
C26C C26D H26E 120.4
C26D C26E C26F 124.0(7)
C26D C26E N26I 116.2(6)
C26F C26E N26I 119.7(6)
O26L C26F C26E 126.7(7)
O26L C26F C26G 117.4(7)
C26E C26F C26G 115.9(6)
C26H C26G C26F 120.0(7)
C26H C26G H26F 120.0
C26F C26G H26F 120.0
C26G C26H C26C 123.2(7)
C26G C26H H26G 118.4
C26C C26H H26G 118.4
O26K N26I O26J 122.6(7)
O26K N26I C26E 119.5(6)
O26J N26I C26E 117.9(6)
C26F O26L H26H 109.5
C27 N27 C26A 123.1(5)
C27 N27 H27A 118.4
C26A N27 H27A 118.4
O27 C27 N27 122.6(6)
O27 C27 C27A 121.6(5)
N27 C27 C27A 115.7(5)
N21 C27A C27B 112.0(5)
N21 C27A C27 108.1(5)
C27B C27A C27 112.4(5)
N21 C27A H27B 108.0
C27B C27A H27B 108.0
C27 C27A H27B 108.1
C27A C27B C27C 114.8(5)
C27A C27B H27C 108.6
C27C C27B H27C 108.6
C27A C27B H27D 108.6
C27C C27B H27D 108.6
H27C C27B H27D 107.5
C27B C27C C27D 112.3(6)
C27B C27C C27E 108.5(6)
C27D C27C C27E 111.3(7)
C27B C27C H27E 108.2
C27D C27C H27E 108.2
C27E C27C H27E 108.2
C27C C27D H27F 109.5
C27C C27D H27G 109.5
H27F C27D H27G 109.5
C27C C27D H27H 109.5
H27F C27D H27H 109.5
H27G C27D H27H 109.5
C27C C27E H27I 109.5
C27C C27E H27J 109.5
H27I C27E H27J 109.5
C27C C27E H27K 109.5
H27I C27E H27K 109.5
H27J C27E H27K 109.5

loop_
_geom_bond_atom_site_label_1
_geom_bond_atom_site_label_2
_geom_bond_distance
N11 C11 1.340(9)
N11 C11M 1.461(8)
N11 C17A 1.471(9)
C11M H11A 0.9800
C11M H11B 0.9800
C11M H11C 0.9800
C11 O11 1.243(8)
C11 C11A 1.522(8)
C11A N12 1.447(9)
C11A C11B 1.557(9)
C11A H11D 1.0000
C11B C11C 1.477(11)
C11B H11E 0.9900
C11B H11F 0.9900
C11C C11D 1.413(13)
C11C C11G 1.437(14)
C11D N11E 1.382(11)
C11D H11G 0.9500
N11E C11F 1.354(18)
N11E C11L 1.521(14)
C11F C11K 1.419(16)
C11F C11G 1.449(18)
C11G C11H 1.39(2)
C11H C11I 1.43(2)
C11H H11H 0.9500
C11I C11J 1.41(3)
C11I H11I 0.9500
C11J C11K 1.36(3)
C11J H11J 0.9500
C11K H11K 0.9500
C11L C11P 1.507(16)
C11L C11N 1.501(17)
C11L C11O 1.54(2)
C11N H11L 0.9800
C11N H11M 0.9800
C11N H11N 0.9800
C11O H11O 0.9800
C11O H11P 0.9800
C11O H11Q 0.9800
C11P O11R 1.48(2)
C11P C11Q 1.53(2)
C11P H11R 1.0000
C11Q O11R 1.45(2)
C11Q H11S 0.9900
C11Q H11T 0.9900
N12 C12 1.336(8)
N12 H12A 0.8800
C12 O12 1.237(7)
C12 C12A 1.518(9)
C12A N13 1.442(7)
C12A C12B 1.541(8)
C12A H12B 1.0000
C12B C12C 1.470(9)
C12B H12C 0.9900
C12B H12D 0.9900
C12C C12D 1.331(10)
C12C H12E 0.9500
C12D C12E 1.524(13)
C12D H12F 0.9500
C12E H12G 0.9800
C12E H12H 0.9800
C12E H12I 0.9800
N13 C13 1.336(9)
N13 H13A 0.8800
C13 O13 1.224(8)
C13 C13A 1.528(8)
C13A N14 1.474(9)
C13A C13B 1.514(10)
C13A H13B 1.0000
C13B C13C 1.544(10)
C13B H13C 0.9900
C13B H13D 0.9900
C13C C13E 1.541(17)
C13C C13D 1.546(13)
C13C H13E 1.0000
C13D H13F 0.9800
C13D H13G 0.9800
C13D H13H 0.9800
C13E H13I 0.9800
C13E H13J 0.9800
C13E H13K 0.9800
N14 C14 1.356(9)
N14 H14A 0.8800
C14 O14 1.237(8)
C14 C14A 1.562(9)
C14A N15 1.468(7)
C14A C14B 1.534(8)
C14A H14B 1.0000
C14B C14C 1.536(9)
C14B H14C 0.9900
C14B H14D 0.9900
C14C C14D 1.508(11)
C14C C14E 1.526(9)
C14C H14E 1.0000
C14D H14F 0.9800
C14D H14G 0.9800
C14D H14H 0.9800
C14E O14F 1.419(10)
C14E H14I 0.9900
C14E H14J 0.9900
O14F H14K 0.8400
N15 C15 1.375(12)
N15 C15M 1.421(13)
C15M H15A 0.9800
C15M H15B 0.9800
C15M H15C 0.9800
C15 O15 1.233(10)
C15 C15A 1.530(16)
C15A N16 1.421(10)
C15A C15B 1.541(13)
C15A H15D 1.0000
C15B H15E 0.9800
C15B H15F 0.9800
C15B H15G 0.9800
N16 C16 1.315(11)
N16 H16A 0.8800
C16 O16 1.247(9)
C16 C16A 1.543(9)
C16A N17 1.463(8)
C16A C16B 1.517(11)
C16A H16B 1.0000
C16B C16C 1.510(9)
C16B H16C 0.9900
C16B H16D 0.9900
C16C C16D 1.375(9)
C16C C16H 1.410(10)
C16D C16E 1.416(9)
C16D H16E 0.9500
C16E C16F 1.386(11)
C16E N16I 1.438(10)
C16F O16L 1.353(9)
C16F C16G 1.377(13)
C16G C16H 1.374(12)
C16G H16F 0.9500
C16H H16G 0.9500
N16I O16K 1.217(10)
N16I O16J 1.262(8)
O16L H16H 0.8400
N17 C17 1.333(11)
N17 H17A 0.8800
C17 O17 1.242(9)
C17 C17A 1.541(10)
C17A C17B 1.520(11)
C17A H17B 1.0000
C17B C17C 1.496(13)
C17B H17C 0.9900
C17B H17D 0.9900
C17C C17E 1.517(15)
C17C C17D 1.564(18)
C17C H17E 1.0000
C17D H17F 0.9800
C17D H17G 0.9800
C17D H17H 0.9800
C17E H17I 0.9800
C17E H17J 0.9800
C17E H17K 0.9800
N21 C21 1.354(9)
N21 C21M 1.442(9)
N21 C27A 1.483(7)
C21M H21A 0.9800
C21M H21B 0.9800
C21M H21C 0.9800
C21 O21 1.243(8)
C21 C21A 1.536(9)
C21A N22 1.451(8)
C21A C21B 1.536(9)
C21A H21D 1.0000
C21B C21C 1.514(9)
C21B H21E 0.9900
C21B H21F 0.9900
C21C C21D 1.353(9)
C21C C21G 1.434(8)
C21D N21E 1.400(8)
C21D H21G 0.9500
N21E C21F 1.385(8)
N21E C21L 1.473(8)
C21F C21K 1.401(9)
C21F C21G 1.423(9)
C21G C21H 1.417(9)
C21H C21I 1.385(10)
C21H H21H 0.9500
C21I C21J 1.397(11)
C21I H21I 0.9500
C21J C21K 1.378(10)
C21J H21J 0.9500
C21K H21K 0.9500
C21L C21P 1.513(9)
C21L C21O 1.534(10)
C21L C21N 1.534(9)
C21N H21L 0.9800
C21N H21M 0.9800
C21N H21N 0.9800
C21O H21O 0.9800
C21O H21P 0.9800
C21O H21Q 0.9800
C21P O21R 1.424(9)
C21P C21Q 1.476(11)
C21P H21R 1.0000
C21Q O21R 1.436(10)
C21Q H21S 0.9900
C21Q H21T 0.9900
N22 C22 1.336(8)
N22 H22A 0.8800
C22 O22 1.215(8)
C22 C22A 1.531(9)
C22A N23 1.457(8)
C22A C22B 1.536(9)
C22A H22B 1.0000
C22B C22C 1.503(11)
C22B H22C 0.9900
C22B H22D 0.9900
C22C C22D 1.372(10)
C22C H22E 0.9500
C22D C22E 1.483(15)
C22D H22F 0.9500
C22E H22G 0.9800
C22E H22H 0.9800
C22E H22I 0.9800
N23 C23 1.339(8)
N23 H23A 0.8800
C23 O23 1.238(8)
C23 C23A 1.536(9)
C23A N24 1.448(8)
C23A C23B 1.534(11)
C23A H23B 1.0000
C23B C23C 1.504(12)
C23B H23C 0.9900
C23B H23D 0.9900
C23C C23D 1.553(17)
C23C C23E 1.55(2)
C23C H23E 1.0000
C23D H23F 0.9800
C23D H23G 0.9800
C23D H23H 0.9800
C23E H23I 0.9981
C23E H23J 0.9991
C23E H23K 0.9985
N24 C24 1.329(9)
N24 H24A 0.8800
C24 O24 1.238(8)
C24 C24A 1.539(9)
C24A N25 1.455(9)
C24A C24B 1.521(9)
C24A H24B 1.0000
C24B C24C 1.541(9)
C24B H24C 0.9900
C24B H24D 0.9900
C24C C24E 1.513(9)
C24C C24D 1.522(10)
C24C H24E 1.0000
C24D H24F 0.9800
C24D H24G 0.9800
C24D H24H 0.9800
C24E O24F 1.375(11)
C24E H24I 0.9900
C24E H24J 0.9900
O24F H24K 0.8400
N25 C25 1.357(8)
N25 C25M 1.462(9)
C25M H25A 0.9800
C25M H25B 0.9800
C25M H25C 0.9800
C25 O25 1.246(8)
C25 C25A 1.529(9)
C25A N26 1.455(7)
C25A C25B 1.524(8)
C25A H25D 1.0000
C25B H25E 0.9800
C25B H25F 0.9800
C25B H25G 0.9800
N26 C26 1.343(8)
N26 H26A 0.8800
C26 O26 1.237(7)
C26 C26A 1.517(8)
C26A N27 1.442(8)
C26A C26B 1.521(9)
C26A H26B 1.0000
C26B C26C 1.515(10)
C26B H26C 0.9900
C26B H26D 0.9900
C26C C26H 1.377(9)
C26C C26D 1.408(9)
C26D C26E 1.380(9)
C26D H26E 0.9500
C26E C26F 1.385(10)
C26E N26I 1.466(9)
C26F O26L 1.336(9)
C26F C26G 1.428(12)
C26G C26H 1.373(11)
C26G H26F 0.9500
C26H H26G 0.9500
N26I O26K 1.217(9)
N26I O26J 1.250(8)
O26L H26H 0.8400
N27 C27 1.346(8)
N27 H27A 0.8800
C27 O27 1.243(8)
C27 C27A 1.541(8)
C27A C27B 1.518(8)
C27A H27B 1.0000
C27B C27C 1.522(9)
C27B H27C 0.9900
C27B H27D 0.9900
C27C C27D 1.524(11)
C27C C27E 1.543(10)
C27C H27E 1.0000
C27D H27F 0.9800
C27D H27G 0.9800
C27D H27H 0.9800
C27E H27I 0.9800
C27E H27J 0.9800
C27E H27K 0.9800
